data_7711977
loop_
_publ_author_name
'Mekhail, Magy A.'
'Pota, Kristof'
'Kharel, Sugam'
'Freire, David M.'
'Green, Kayla N.'

_publ_section_title
;
 Pyridine modifications regulate the electronics and reactivity of
 Fe-pyridinophane complexes.
;
_journal_issue 4
_journal_name_full 'Dalton transactions (Cambridge, England : 2003)'
_journal_page_first 892
_journal_page_last 901
_journal_paper_doi 10.1039/d2dt03485a
_journal_volume 52
_journal_year 2023
_chemical_formula_moiety 'C12 H20 Cl2 Fe N4 O, C F3 O3 S'
_chemical_formula_sum 'C13 H20 Cl2 F3 Fe N4 O4 S'
_chemical_formula_weight 512.140
_space_group_crystal_system monoclinic
_space_group_IT_number 14
_space_group_name_Hall '-P 2ybc'
_space_group_name_H-M_alt 'P 1 21/c 1'
_symmetry_Int_Tables_number 14
_atom_sites_solution_primary dual
_audit_creation_date 2022-07-29
_audit_creation_method
;
Olex2 1.5-dev
(compiled 2022.07.25 svn.r36e0af09 for OlexSys, GUI svn.r6444)
;
_audit_update_record
;
2022-08-02 deposited with the CCDC.	2022-12-20 downloaded from the CCDC.
;
_cell_angle_alpha 90
_cell_angle_beta 97.035(3)
_cell_angle_gamma 90
_cell_formula_units_Z 4
_cell_length_a 7.0308(5)
_cell_length_b 13.8067(9)
_cell_length_c 20.6288(14)
_cell_measurement_reflns_used 9320
_cell_measurement_temperature 100.0
_cell_measurement_theta_max 29.03
_cell_measurement_theta_min 3.60
_cell_volume 1987.4(2)
_computing_cell_refinement 'SAINT V8.40A (Bruker, 2019)'
_computing_data_reduction 'SAINT V8.40A (Bruker, 2019)'
_computing_molecular_graphics 'Olex2 1.5-dev (Dolomanov et al., 2009)'
_computing_publication_material 'Olex2 1.5-dev (Dolomanov et al., 2009)'
_computing_structure_refinement 'olex2.refine 1.5-dev (Bourhis et al., 2015)'
_computing_structure_solution 'XT  (Sheldrick, 2015)'
_diffrn_ambient_temperature 100.0
_diffrn_measured_fraction_theta_full 0.9789
_diffrn_measured_fraction_theta_max 0.9801
_diffrn_measurement_device_type 'CCD area detector'
_diffrn_measurement_method 'phi and omega scans'
_diffrn_radiation_monochromator graphite
_diffrn_radiation_type 'Mo K\a'
_diffrn_radiation_wavelength 0.71073
_diffrn_reflns_av_R_equivalents 0.0391
_diffrn_reflns_av_unetI/netI 0.0127
_diffrn_reflns_Laue_measured_fraction_full 0.9789
_diffrn_reflns_Laue_measured_fraction_max 0.9801
_diffrn_reflns_limit_h_max 10
_diffrn_reflns_limit_h_min -10
_diffrn_reflns_limit_k_max 19
_diffrn_reflns_limit_k_min -19
_diffrn_reflns_limit_l_max 29
_diffrn_reflns_limit_l_min -29
_diffrn_reflns_number 164665
_diffrn_reflns_point_group_measured_fraction_full 0.9789
_diffrn_reflns_point_group_measured_fraction_max 0.9801
_diffrn_reflns_theta_full 25.2417
_diffrn_reflns_theta_max 26.00
_diffrn_reflns_theta_min 2.92
_diffrn_source_current 30.0
_diffrn_source_power 1.5
_diffrn_source_voltage 50.0
_diffrn_standards_number 0
_exptl_absorpt_coefficient_mu 1.188
_exptl_absorpt_correction_T_max 0.7461
_exptl_absorpt_correction_T_min 0.6789
_exptl_absorpt_correction_type multi-scan
_exptl_absorpt_process_details
;
SADABS-2008/1 (Bruker,2008) was used for absorption correction.
wR2(int) was 0.0764 before and 0.0642 after correction.
The Ratio of minimum to maximum transmission is 0.9099.
The \l/2 correction factor is 0.0015.
;
_exptl_crystal_colour yellow
_exptl_crystal_colour_primary yellow
_exptl_crystal_density_diffrn 1.712
_exptl_crystal_description prism
_exptl_crystal_F_000 1047.866
_exptl_crystal_size_max 0.47
_exptl_crystal_size_mid 0.274
_exptl_crystal_size_min 0.266
_refine_diff_density_max 0.9963
_refine_diff_density_min -0.6814
_refine_diff_density_rms 0.1424
_refine_ls_d_res_high 0.8107
_refine_ls_d_res_low 6.9779
_refine_ls_extinction_coef 0.0092
_refine_ls_extinction_expression Fc^*^=kFc[1+0.001xFc^2^\l^3^/sin(2\q)]^-1/4^
_refine_ls_extinction_method 'SHELXL-2018/3 (Sheldrick 2018)'
_refine_ls_goodness_of_fit_ref 1.0046
_refine_ls_hydrogen_treatment constr
_refine_ls_matrix_type full
_refine_ls_number_constraints 32
_refine_ls_number_parameters 255
_refine_ls_number_reflns 3832
_refine_ls_number_restraints 0
_refine_ls_restrained_S_all 1.0046
_refine_ls_R_factor_all 0.0481
_refine_ls_R_factor_gt 0.0480
_refine_ls_shift/su_max -0.0009
_refine_ls_shift/su_mean 0.0002
_refine_ls_structure_factor_coef Fsqd
_refine_ls_weighting_details 'w=1/[\s^2^(Fo^2^)+(0.0000P)^2^+21.6446P] where P=(Fo^2^+2Fc^2^)/3'
_refine_ls_weighting_scheme calc
_refine_ls_wR_factor_gt 0.1272
_refine_ls_wR_factor_ref 0.1273
_reflns_Friedel_coverage 0.0
_reflns_limit_h_max 8
_reflns_limit_h_min -8
_reflns_limit_k_max 17
_reflns_limit_k_min 0
_reflns_limit_l_max 25
_reflns_limit_l_min 0
_reflns_number_gt 3791
_reflns_number_total 3832
_reflns_threshold_expression I>=2u(I)
_cod_data_source_file d2dt03485a2.cif
_cod_data_source_block MM_III_111820_OMePyN3_0m
_cod_depositor_comments 'Adding full bibliography for 7711977--7711979.cif.'
_cod_database_code 7711977
_olex2_refinement_description
;
1. Fixed Uiso
 At 1.2 times of:
  All C(H) groups, All C(H,H) groups, All N(H) groups
 At 1.5 times of:
  All C(H,H,H) groups
2.a Ternary CH refined with riding coordinates:
 N1(H1), N2(H2), N3(H3)
2.b Secondary CH2 refined with riding coordinates:
 C6(H6a,H6b), C2(H2a,H2b), C4(H4a,H4b), C3(H3a,H3b), C7(H7a,H7b), C5(H5a,H5b)
2.c Aromatic/amide H refined with riding coordinates:
 C11(H11), C9(H9)
2.d Idealised Me refined as rotating group:
 C12(H12a,H12b,H12c)
;
_olex2_submission_special_instructions 'No special instructions were received'

loop_
_space_group_symop_id
_space_group_symop_operation_xyz
1 x,y,z
2 -x,y+1/2,-z+1/2
3 -x,-y,-z
4 x,-y-1/2,z-1/2

loop_
_atom_site_label
_atom_site_type_symbol
_atom_site_fract_x
_atom_site_fract_y
_atom_site_fract_z
_atom_site_U_iso_or_equiv
_atom_site_adp_type
_atom_site_occupancy
_atom_site_refinement_flags_posn
Fe01 Fe 0.21920(8) 0.14234(4) 0.71711(3) 0.0099(2) Uani 1.000000 .
Cl2 Cl 0.53378(14) 0.10297(8) 0.74025(5) 0.0178(3) Uani 1.000000 .
S003 S 0.58786(14) 0.34013(8) 0.91928(5) 0.0133(3) Uani 1.000000 .
Cl1 Cl 0.10855(15) 0.03592(8) 0.78810(5) 0.0176(3) Uani 1.000000 .
F2 F 0.7042(4) 0.1914(2) 0.99303(13) 0.0279(7) Uani 1.000000 .
F1 F 0.7256(5) 0.1704(2) 0.89047(14) 0.0328(7) Uani 1.000000 .
O3 O 0.3989(4) 0.2978(3) 0.90601(15) 0.0224(7) Uani 1.000000 .
F3 F 0.9267(4) 0.2637(2) 0.94800(16) 0.0348(7) Uani 1.000000 .
O4 O 0.6205(5) 0.3984(2) 0.97730(16) 0.0224(7) Uani 1.000000 .
O2 O 0.6608(4) 0.3804(2) 0.86220(15) 0.0185(7) Uani 1.000000 .
N1 N 0.2043(5) 0.2743(3) 0.77311(16) 0.0121(7) Uani 1.000000 .
H1 H 0.2645(5) 0.2635(3) 0.81518(16) 0.0145(8) Uiso 1.000000 R
N2 N -0.0807(5) 0.1824(3) 0.68860(17) 0.0143(7) Uani 1.000000 .
H2 H -0.1524(5) 0.1421(3) 0.71235(17) 0.0172(9) Uiso 1.000000 R
O1 O 0.2939(5) 0.4738(2) 0.52126(15) 0.0260(8) Uani 1.000000 .
N3 N 0.1605(5) 0.0712(3) 0.62228(17) 0.0128(7) Uani 1.000000 .
H3 H 0.2095(5) 0.0086(3) 0.62643(17) 0.0154(8) Uiso 1.000000 R
N4 N 0.2780(5) 0.2508(2) 0.65112(16) 0.0105(7) Uani 1.000000 .
C1 C 0.2958(5) 0.3436(3) 0.6713(2) 0.0115(8) Uani 1.000000 .
C8 C 0.2736(5) 0.2296(3) 0.58753(19) 0.0107(8) Uani 1.000000 .
C6 C -0.0512(6) 0.0641(3) 0.6045(2) 0.0156(9) Uani 1.000000 .
H6a H -0.0811(6) 0.0488(3) 0.5575(2) 0.0188(10) Uiso 1.000000 R
H6b H -0.1033(6) 0.0116(3) 0.6299(2) 0.0188(10) Uiso 1.000000 R
C2 C 0.3027(6) 0.3561(3) 0.7442(2) 0.0151(8) Uani 1.000000 .
H2a H 0.2397(6) 0.4178(3) 0.7536(2) 0.0182(10) Uiso 1.000000 R
H2b H 0.4378(6) 0.3592(3) 0.7643(2) 0.0182(10) Uiso 1.000000 R
C11 C 0.3051(6) 0.4187(3) 0.6279(2) 0.0165(9) Uani 1.000000 .
H11 H 0.3186(6) 0.4837(3) 0.6429(2) 0.0198(11) Uiso 1.000000 R
C10 C 0.2942(6) 0.3974(3) 0.5616(2) 0.0166(9) Uani 1.000000 .
C4 C -0.1177(6) 0.2823(3) 0.7100(2) 0.0160(9) Uani 1.000000 .
H4a H -0.0761(6) 0.3301(3) 0.6788(2) 0.0192(10) Uiso 1.000000 R
H4b H -0.2561(6) 0.2918(3) 0.7127(2) 0.0192(10) Uiso 1.000000 R
C3 C -0.0031(6) 0.2948(3) 0.7770(2) 0.0168(9) Uani 1.000000 .
H3a H -0.0521(6) 0.2499(3) 0.8085(2) 0.0202(11) Uiso 1.000000 R
H3b H -0.0179(6) 0.3618(3) 0.7927(2) 0.0202(11) Uiso 1.000000 R
C7 C 0.2588(6) 0.1225(3) 0.5725(2) 0.0136(8) Uani 1.000000 .
H7a H 0.3887(6) 0.0951(3) 0.5719(2) 0.0163(10) Uiso 1.000000 R
H7b H 0.1862(6) 0.1128(3) 0.5287(2) 0.0163(10) Uiso 1.000000 R
C5 C -0.1428(6) 0.1608(3) 0.6195(2) 0.0163(9) Uani 1.000000 .
H5a H -0.2842(6) 0.1561(3) 0.6115(2) 0.0196(10) Uiso 1.000000 R
H5b H -0.1004(6) 0.2126(3) 0.5914(2) 0.0196(10) Uiso 1.000000 R
C9 C 0.2820(6) 0.3009(3) 0.5407(2) 0.0146(8) Uani 1.000000 .
H9 H 0.2795(6) 0.2848(3) 0.4958(2) 0.0175(10) Uiso 1.000000 R
C12 C 0.2608(8) 0.4565(4) 0.4518(2) 0.0252(11) Uani 1.000000 .
H12a H 0.260(5) 0.5183(4) 0.4284(2) 0.0377(16) Uiso 1.000000 GR
H12b H 0.363(3) 0.415(2) 0.4388(4) 0.0377(16) Uiso 1.000000 GR
H12c H 0.137(2) 0.424(2) 0.4409(3) 0.0377(16) Uiso 1.000000 GR
C13 C 0.7428(6) 0.2357(3) 0.9384(2) 0.0180(9) Uani 1.000000 .

loop_
_atom_site_aniso_label
_atom_site_aniso_U_11
_atom_site_aniso_U_22
_atom_site_aniso_U_33
_atom_site_aniso_U_12
_atom_site_aniso_U_13
_atom_site_aniso_U_23
Fe01 0.0083(3) 0.0089(3) 0.0125(3) -0.0002(2) 0.0012(2) 0.0011(2)
Cl2 0.0093(5) 0.0185(5) 0.0253(6) 0.0033(4) 0.0015(4) 0.0052(4)
S003 0.0135(5) 0.0129(5) 0.0132(5) -0.0012(4) 0.0001(4) 0.0010(4)
Cl1 0.0187(5) 0.0165(5) 0.0176(5) -0.0043(4) 0.0025(4) 0.0050(4)
F2 0.0435(17) 0.0195(14) 0.0197(14) 0.0049(13) 0.0005(12) 0.0057(11)
F1 0.055(2) 0.0196(15) 0.0237(15) 0.0043(14) 0.0059(13) -0.0053(12)
O3 0.0149(15) 0.0342(19) 0.0176(16) -0.0067(14) -0.0003(12) 0.0064(14)
F3 0.0159(14) 0.0439(19) 0.0430(18) 0.0075(13) -0.0021(12) 0.0033(15)
O4 0.0246(17) 0.0189(17) 0.0232(17) 0.0042(14) 0.0005(13) -0.0057(13)
O2 0.0194(15) 0.0178(16) 0.0184(16) -0.0052(13) 0.0019(12) 0.0038(12)
N1 0.0129(16) 0.0130(18) 0.0102(16) 0.0002(13) 0.0009(13) 0.0019(13)
N2 0.0102(16) 0.0166(19) 0.0166(18) -0.0026(14) 0.0035(13) 0.0027(14)
O1 0.048(2) 0.0160(17) 0.0141(16) -0.0082(15) 0.0038(14) 0.0036(13)
N3 0.0114(16) 0.0098(17) 0.0172(17) 0.0018(13) 0.0016(13) 0.0004(13)
N4 0.0077(15) 0.0095(17) 0.0140(17) 0.0019(13) 0.0004(12) 0.0014(13)
C1 0.0080(17) 0.010(2) 0.017(2) -0.0012(15) 0.0018(15) -0.0009(15)
C8 0.0071(17) 0.010(2) 0.015(2) -0.0011(15) 0.0009(14) -0.0014(15)
C6 0.014(2) 0.012(2) 0.020(2) -0.0047(16) -0.0017(16) -0.0008(16)
C2 0.017(2) 0.013(2) 0.016(2) -0.0052(16) 0.0010(16) 0.0003(16)
C11 0.021(2) 0.010(2) 0.019(2) -0.0053(17) 0.0026(17) -0.0012(16)
C10 0.018(2) 0.015(2) 0.017(2) -0.0020(17) 0.0028(16) 0.0032(17)
C4 0.0113(19) 0.012(2) 0.026(2) 0.0016(16) 0.0052(16) -0.0000(17)
C3 0.015(2) 0.016(2) 0.021(2) -0.0000(17) 0.0083(16) -0.0022(17)
C7 0.016(2) 0.010(2) 0.016(2) -0.0001(16) 0.0045(16) -0.0013(16)
C5 0.0107(19) 0.017(2) 0.020(2) 0.0020(16) -0.0008(16) 0.0026(17)
C9 0.0142(19) 0.016(2) 0.014(2) 0.0005(16) 0.0026(15) -0.0018(16)
C12 0.042(3) 0.019(2) 0.015(2) -0.008(2) 0.0022(19) 0.0044(18)
C13 0.022(2) 0.015(2) 0.017(2) 0.0003(18) 0.0011(17) -0.0012(17)

loop_
_atom_type_symbol
_atom_type_scat_dispersion_real
_atom_type_scat_dispersion_imag
_atom_type_scat_Cromer_Mann_a1
_atom_type_scat_Cromer_Mann_a2
_atom_type_scat_Cromer_Mann_a3
_atom_type_scat_Cromer_Mann_a4
_atom_type_scat_Cromer_Mann_b1
_atom_type_scat_Cromer_Mann_b2
_atom_type_scat_Cromer_Mann_b3
_atom_type_scat_Cromer_Mann_b4
_atom_type_scat_Cromer_Mann_c
_atom_type_scat_source
_atom_type_scat_dispersion_source
C 0.00347 0.00161 2.31000 1.02000 1.58860 0.86500 20.84390 10.20750 0.56870 51.65120 0.21560 'International Tables Volume C Table 6.1.1.4 (pp. 500-502)' 'Henke, Gullikson and Davis, At. Data and Nucl. Data Tables, 1993, 54, 2'
Cl 0.14873 0.16029 11.46040 7.19640 6.25560 1.64550 0.01040 1.16620 18.51940 47.77840 -9.55740 'International Tables Volume C Table 6.1.1.4 (pp. 500-502)' 'Henke, Gullikson and Davis, At. Data and Nucl. Data Tables, 1993, 54, 2'
F 0.01794 0.01033 3.53920 2.64120 1.51700 1.02430 10.28250 4.29440 0.26150 26.14760 0.27760 'International Tables Volume C Table 6.1.1.4 (pp. 500-502)' 'Henke, Gullikson and Davis, At. Data and Nucl. Data Tables, 1993, 54, 2'
Fe 0.35822 0.84933 11.76950 7.35730 3.52220 2.30450 4.76110 0.30720 15.35350 76.88050 1.03690 'International Tables Volume C Table 6.1.1.4 (pp. 500-502)' 'Henke, Gullikson and Davis, At. Data and Nucl. Data Tables, 1993, 54, 2'
H 0.00000 0.00000 0.49300 0.32291 0.14019 0.04081 10.51090 26.12570 3.14236 57.79970 0.00304 'International Tables Volume C Table 6.1.1.4 (pp. 500-502)' 'Henke, Gullikson and Davis, At. Data and Nucl. Data Tables, 1993, 54, 2'
N 0.00653 0.00323 12.21260 3.13220 2.01250 1.16630 0.00570 9.89330 28.99750 0.58260 -11.52900 'International Tables Volume C Table 6.1.1.4 (pp. 500-502)' 'Henke, Gullikson and Davis, At. Data and Nucl. Data Tables, 1993, 54, 2'
O 0.01158 0.00611 3.04850 2.28680 1.54630 0.86700 13.27710 5.70110 0.32390 32.90890 0.25080 'International Tables Volume C Table 6.1.1.4 (pp. 500-502)' 'Henke, Gullikson and Davis, At. Data and Nucl. Data Tables, 1993, 54, 2'
S 0.12424 0.12443 6.90530 5.20340 1.43790 1.58630 1.46790 22.21510 0.25360 56.17200 0.86690 'International Tables Volume C Table 6.1.1.4 (pp. 500-502)' 'Henke, Gullikson and Davis, At. Data and Nucl. Data Tables, 1993, 54, 2'

loop_
_exptl_crystal_face_index_h
_exptl_crystal_face_index_k
_exptl_crystal_face_index_l
_exptl_crystal_face_perp_dist
0.00 -1.00 1.00 0.1300
0.00 -1.00 -1.00 0.1510
0.00 1.00 1.00 0.2190
-1.00 -1.00 0.00 0.1130
1.00 1.00 0.00 0.1400
-1.00 0.00 1.00 0.0970
1.00 0.00 -1.00 0.1440
1.00 1.00 1.00 0.1460
-1.00 1.00 1.00 0.1240
1.00 0.00 1.00 0.1590
1.00 -1.00 0.00 0.1150
0.00 0.00 -1.00 0.0710
0.00 0.00 1.00 0.1370
0.00 1.00 -1.00 0.1700

loop_
_geom_angle_atom_site_label_1
_geom_angle_atom_site_label_2
_geom_angle_atom_site_label_3
_geom_angle
_geom_angle_site_symmetry_1
_geom_angle_site_symmetry_3
_geom_angle_publ_flag
Cl1 Fe01 Cl2 96.37(4) . . y
N1 Fe01 Cl2 101.46(9) . . y
N1 Fe01 Cl1 99.04(10) . . y
N2 Fe01 Cl2 176.44(10) . . y
N2 Fe01 Cl1 86.69(10) . . y
N2 Fe01 N1 79.80(13) . . y
N3 Fe01 Cl2 98.80(9) . . y
N3 Fe01 Cl1 104.12(10) . . y
N3 Fe01 N1 147.15(13) . . y
N3 Fe01 N2 78.63(13) . . y
N4 Fe01 Cl2 92.47(9) . . y
N4 Fe01 Cl1 170.85(9) . . y
N4 Fe01 N1 76.82(13) . . y
N4 Fe01 N2 84.55(13) . . y
N4 Fe01 N3 76.72(13) . . y
O4 S003 O3 115.6(2) . . ?
O2 S003 O3 114.14(18) . . ?
O2 S003 O4 115.2(2) . . ?
C13 S003 O3 103.4(2) . . ?
C13 S003 O4 103.43(19) . . ?
C13 S003 O2 102.6(2) . . ?
H1 N1 Fe01 108.40(9) . . ?
C2 N1 Fe01 111.7(2) . . ?
C2 N1 H1 108.4(2) . . ?
C3 N1 Fe01 107.4(2) . . ?
C3 N1 H1 108.4(2) . . ?
C3 N1 C2 112.4(3) . . ?
H2 N2 Fe01 105.89(9) . . ?
C4 N2 Fe01 110.7(2) . . ?
C4 N2 H2 105.9(2) . . ?
C5 N2 Fe01 111.8(3) . . ?
C5 N2 H2 105.9(2) . . ?
C5 N2 C4 115.8(3) . . ?
C12 O1 C10 118.2(4) . . ?
H3 N3 Fe01 107.95(9) . . ?
C6 N3 Fe01 108.8(2) . . ?
C6 N3 H3 108.0(2) . . ?
C7 N3 Fe01 110.7(2) . . ?
C7 N3 H3 108.0(2) . . ?
C7 N3 C6 113.3(3) . . ?
C1 N4 Fe01 119.7(3) . . ?
C8 N4 Fe01 119.7(3) . . ?
C8 N4 C1 120.0(3) . . ?
C2 C1 N4 114.1(3) . . ?
C11 C1 N4 121.6(4) . . ?
C11 C1 C2 124.3(4) . . ?
C7 C8 N4 114.0(3) . . ?
C9 C8 N4 122.0(4) . . ?
C9 C8 C7 124.0(4) . . ?
H6a C6 N3 109.9(2) . . ?
H6b C6 N3 109.9(2) . . ?
H6b C6 H6a 108.3 . . ?
C5 C6 N3 108.9(3) . . ?
C5 C6 H6a 109.9(2) . . ?
C5 C6 H6b 109.9(2) . . ?
C1 C2 N1 110.7(3) . . ?
H2a C2 N1 109.5(2) . . ?
H2a C2 C1 109.5(2) . . ?
H2b C2 N1 109.5(2) . . ?
H2b C2 C1 109.5(2) . . ?
H2b C2 H2a 108.1 . . ?
H11 C11 C1 120.7(2) . . ?
C10 C11 C1 118.6(4) . . ?
C10 C11 H11 120.7(3) . . ?
C11 C10 O1 116.0(4) . . ?
C9 C10 O1 124.2(4) . . ?
C9 C10 C11 119.8(4) . . ?
H4a C4 N2 110.4(2) . . ?
H4b C4 N2 110.4(2) . . ?
H4b C4 H4a 108.6 . . ?
C3 C4 N2 106.5(3) . . ?
C3 C4 H4a 110.4(2) . . ?
C3 C4 H4b 110.4(2) . . ?
C4 C3 N1 109.9(3) . . ?
H3a C3 N1 109.7(2) . . ?
H3a C3 C4 109.7(2) . . ?
H3b C3 N1 109.7(2) . . ?
H3b C3 C4 109.7(2) . . ?
H3b C3 H3a 108.2 . . ?
C8 C7 N3 110.5(3) . . ?
H7a C7 N3 109.6(2) . . ?
H7a C7 C8 109.6(2) . . ?
H7b C7 N3 109.6(2) . . ?
H7b C7 C8 109.6(2) . . ?
H7b C7 H7a 108.1 . . ?
C6 C5 N2 106.9(3) . . ?
H5a C5 N2 110.3(2) . . ?
H5a C5 C6 110.3(2) . . ?
H5b C5 N2 110.3(2) . . ?
H5b C5 C6 110.3(2) . . ?
H5b C5 H5a 108.6 . . ?
C10 C9 C8 117.9(4) . . ?
H9 C9 C8 121.0(2) . . ?
H9 C9 C10 121.0(2) . . ?
H12a C12 O1 109.5 . . ?
H12b C12 O1 109.5 . . ?
H12b C12 H12a 109.5 . . ?
H12c C12 O1 109.5 . . ?
H12c C12 H12a 109.5 . . ?
H12c C12 H12b 109.5 . . ?
F2 C13 S003 111.5(3) . . ?
F1 C13 S003 112.2(3) . . ?
F1 C13 F2 107.8(4) . . ?
F3 C13 S003 110.1(3) . . ?
F3 C13 F2 107.4(4) . . ?
F3 C13 F1 107.6(4) . . ?

loop_
_geom_bond_atom_site_label_1
_geom_bond_atom_site_label_2
_geom_bond_distance
_geom_bond_site_symmetry_2
_geom_bond_publ_flag
Fe01 Cl2 2.2708(11) . y
Fe01 Cl1 2.2776(11) . y
Fe01 N1 2.167(4) . y
Fe01 N2 2.189(3) . y
Fe01 N3 2.183(3) . y
Fe01 N4 2.099(3) . y
S003 O3 1.447(3) . ?
S003 O4 1.437(3) . ?
S003 O2 1.451(3) . ?
S003 C13 1.821(5) . ?
F2 C13 1.339(5) . ?
F1 C13 1.333(5) . ?
F3 C13 1.341(5) . ?
N1 H1 0.9300 . ?
N1 C2 1.487(5) . ?
N1 C3 1.497(5) . ?
N2 H2 0.9300 . ?
N2 C4 1.482(5) . ?
N2 C5 1.469(5) . ?
O1 C10 1.343(5) . ?
O1 C12 1.444(5) . ?
N3 H3 0.9300 . ?
N3 C6 1.492(5) . ?
N3 C7 1.486(5) . ?
N4 C1 1.349(5) . ?
N4 C8 1.341(5) . ?
C1 C2 1.508(6) . ?
C1 C11 1.377(6) . ?
C8 C7 1.512(5) . ?
C8 C9 1.386(6) . ?
C6 H6a 0.9900 . ?
C6 H6b 0.9900 . ?
C6 C5 1.531(6) . ?
C2 H2a 0.9900 . ?
C2 H2b 0.9900 . ?
C11 H11 0.9500 . ?
C11 C10 1.393(6) . ?
C10 C9 1.400(6) . ?
C4 H4a 0.9900 . ?
C4 H4b 0.9900 . ?
C4 C3 1.522(6) . ?
C3 H3a 0.9900 . ?
C3 H3b 0.9900 . ?
C7 H7a 0.9900 . ?
C7 H7b 0.9900 . ?
C5 H5a 0.9900 . ?
C5 H5b 0.9900 . ?
C9 H9 0.9500 . ?
C12 H12a 0.9800 . ?
C12 H12b 0.9800 . ?
C12 H12c 0.9800 . ?

loop_
_geom_torsion_atom_site_label_1
_geom_torsion_atom_site_label_2
_geom_torsion_atom_site_label_3
_geom_torsion_atom_site_label_4
_geom_torsion
_geom_torsion_site_symmetry_1
_geom_torsion_site_symmetry_2
_geom_torsion_site_symmetry_3
_geom_torsion_site_symmetry_4
_geom_torsion_publ_flag
Fe01 N1 C2 C1 29.0(3) . . . . ?
Fe01 N1 C3 C4 -45.7(3) . . . . ?
Fe01 N2 C4 C3 -38.6(3) . . . . ?
Fe01 N2 C5 C6 39.2(3) . . . . ?
Fe01 N3 C6 C5 44.3(3) . . . . ?
Fe01 N3 C7 C8 -31.4(3) . . . . ?
Fe01 N4 C1 C2 9.6(3) . . . . ?
Fe01 N4 C1 C11 -169.9(3) . . . . ?
Fe01 N4 C8 C7 -10.1(3) . . . . ?
Fe01 N4 C8 C9 169.9(3) . . . . ?
N1 C2 C1 N4 -25.4(4) . . . . ?
N1 C2 C1 C11 154.1(3) . . . . ?
N1 C3 C4 N2 56.6(4) . . . . ?
N2 C5 C6 N3 -55.3(3) . . . . ?
O1 C10 C11 C1 176.6(4) . . . . ?
O1 C10 C9 C8 -176.6(4) . . . . ?
N3 C7 C8 N4 27.6(4) . . . . ?
N3 C7 C8 C9 -152.4(3) . . . . ?
N4 C1 C11 C10 0.5(5) . . . . ?
N4 C8 C9 C10 -0.4(4) . . . . ?
C1 C11 C10 C9 -2.5(5) . . . . ?
C8 C9 C10 C11 2.5(5) . . . . ?
